data_4513819
loop_
_publ_author_name
'Moore, Cameron M.'
'Bark, Byongjoo'
'Szymczak, Nathaniel K.'

_publ_section_title
;
 Simple Ligand Modifications with Pendent OH Groups Dramatically Impact
 the Activity and Selectivity of Ruthenium Catalysts for Transfer
 Hydrogenation: The Importance of Alkali Metals
;
_journal_issue 3
_journal_name_full 'ACS Catalysis'
_journal_page_first 1981
_journal_paper_doi 10.1021/acscatal.6b00229
_journal_volume 6
_journal_year 2016
_chemical_formula_moiety 'C21 H29 Cl N3 O2 P2 Ru, F6 P'
_chemical_formula_sum 'C21 H29 Cl F6 N3 O2 P3 Ru'
_chemical_formula_weight 698.90
_space_group_IT_number 14
_symmetry_cell_setting monoclinic
_symmetry_space_group_name_Hall '-P 2yn'
_symmetry_space_group_name_H-M 'P 1 21/n 1'
_atom_sites_solution_hydrogens geom
_atom_sites_solution_primary direct
_atom_sites_solution_secondary difmap
_audit_creation_method SHELXL-97
_cell_angle_alpha 90.00
_cell_angle_beta 90.182(6)
_cell_angle_gamma 90.00
_cell_formula_units_Z 4
_cell_length_a 12.1467(2)
_cell_length_b 17.3624(4)
_cell_length_c 12.8848(9)
_cell_measurement_reflns_used 13334
_cell_measurement_temperature 85
_cell_measurement_theta_max 68.20
_cell_measurement_theta_min 4.30
_cell_volume 2717.3(2)
_computing_structure_refinement 'SHELXL-97 (Sheldrick, 2008)'
_computing_structure_solution 'SHELXS-97 (Sheldrick, 2008)'
_diffrn_ambient_temperature 85
_diffrn_detector_area_resol_mean 14.629
_diffrn_measured_fraction_theta_full 0.997
_diffrn_measured_fraction_theta_max 0.997
_diffrn_measurement_device_type 'Rigaku Saturn70 CCD'
_diffrn_measurement_method \w
_diffrn_radiation_monochromator graphite
_diffrn_radiation_source 'fine-focus sealed tube'
_diffrn_radiation_type CuK\a
_diffrn_radiation_wavelength 1.54178
_diffrn_reflns_av_R_equivalents 0.1215
_diffrn_reflns_av_sigmaI/netI 0.0702
_diffrn_reflns_limit_h_max 11
_diffrn_reflns_limit_h_min -14
_diffrn_reflns_limit_k_max 20
_diffrn_reflns_limit_k_min -20
_diffrn_reflns_limit_l_max 15
_diffrn_reflns_limit_l_min -15
_diffrn_reflns_number 37925
_diffrn_reflns_theta_full 68.25
_diffrn_reflns_theta_max 68.25
_diffrn_reflns_theta_min 4.27
_exptl_absorpt_coefficient_mu 7.861
_exptl_absorpt_correction_T_max 0.8586
_exptl_absorpt_correction_T_min 0.3661
_exptl_absorpt_correction_type multi-scan
_exptl_absorpt_process_details 'Jacobson, R. (1998) Private communication'
_exptl_crystal_colour orange
_exptl_crystal_density_diffrn 1.708
_exptl_crystal_density_method 'not measured'
_exptl_crystal_description needle
_exptl_crystal_F_000 1408
_exptl_crystal_size_max 0.16
_exptl_crystal_size_mid 0.02
_exptl_crystal_size_min 0.02
_refine_diff_density_max 1.436
_refine_diff_density_min -2.426
_refine_diff_density_rms 0.177
_refine_ls_extinction_method none
_refine_ls_goodness_of_fit_ref 1.134
_refine_ls_hydrogen_treatment constr
_refine_ls_matrix_type full
_refine_ls_number_parameters 336
_refine_ls_number_reflns 4962
_refine_ls_number_restraints 0
_refine_ls_restrained_S_all 1.134
_refine_ls_R_factor_all 0.0724
_refine_ls_R_factor_gt 0.0623
_refine_ls_shift/su_max 0.000
_refine_ls_shift/su_mean 0.000
_refine_ls_structure_factor_coef Fsqd
_refine_ls_weighting_details 'calc w=1/[\s^2^(Fo^2^)+(0.1103P)^2^+0.0000P] where P=(Fo^2^+2Fc^2^)/3'
_refine_ls_weighting_scheme calc
_refine_ls_wR_factor_gt 0.1722
_refine_ls_wR_factor_ref 0.1817
_reflns_number_gt 4088
_reflns_number_total 4962
_reflns_threshold_expression >2sigma(I)
_cod_data_source_file cs6b00229_si_004.cif
_cod_data_source_block p21n
_cod_depositor_comments
;Adding full bibliography for 4513817--4513821.cif.

The following automatic conversions were performed:

data name '_iucr_refine_instruction_details' was replaced with
'_iucr_refine_instructions_details' as specified in the replacement
file 'data/replacement-values/replacement_tags.lst'.

Automatic conversion script
Id: cif_correct_tags 9268 2022-04-12 08:56:07Z antanas 
;
_cod_original_sg_symbol_H-M 'P 21/n'
_cod_database_code 4513819

loop_
_symmetry_equiv_pos_as_xyz
'x, y, z'
'-x+1/2, y+1/2, -z+1/2'
'-x, -y, -z'
'x-1/2, -y-1/2, z-1/2'

loop_
_atom_site_label
_atom_site_type_symbol
_atom_site_fract_x
_atom_site_fract_y
_atom_site_fract_z
_atom_site_U_iso_or_equiv
_atom_site_adp_type
_atom_site_occupancy
_atom_site_symmetry_multiplicity
_atom_site_calc_flag
_atom_site_refinement_flags
Ru1 Ru 0.29763(3) 0.22813(2) 0.24429(3) 0.01764(18) Uani 1 1 d .
P1 P 0.14630(12) 0.14561(8) 0.21294(11) 0.0201(3) Uani 1 1 d .
P2 P 0.45244(11) 0.30755(8) 0.27233(11) 0.0193(3) Uani 1 1 d .
P3 P 0.74122(12) 0.51227(8) 0.32262(11) 0.0212(3) Uani 1 1 d .
Cl1 Cl 0.41863(11) 0.12866(8) 0.16521(11) 0.0238(3) Uani 1 1 d .
O1 O 0.3582(4) 0.2315(2) -0.0129(3) 0.0285(10) Uani 1 1 d .
H1 H 0.3692 0.2039 0.0378 0.043 Uiso 1 1 calc R
O2 O 0.4244(4) 0.0915(2) 0.3894(3) 0.0264(9) Uani 1 1 d .
H2 H 0.4177 0.1037 0.3282 0.040 Uiso 1 1 calc R
N1 N 0.2568(4) 0.2949(3) 0.1118(4) 0.0181(10) Uani 1 1 d .
N2 N 0.2012(4) 0.3052(3) 0.3071(4) 0.0199(10) Uani 1 1 d .
N3 N 0.3057(4) 0.1951(3) 0.4024(4) 0.0194(10) Uani 1 1 d .
C1 C 0.2935(5) 0.2896(4) 0.0138(5) 0.0237(12) Uani 1 1 d .
C2 C 0.2677(5) 0.3446(4) -0.0610(5) 0.0272(13) Uani 1 1 d .
H2A H 0.2966 0.3403 -0.1275 0.033 Uiso 1 1 calc R
C3 C 0.2003(5) 0.4049(4) -0.0373(5) 0.0270(13) Uani 1 1 d .
H3A H 0.1814 0.4415 -0.0870 0.032 Uiso 1 1 calc R
C4 C 0.1605(5) 0.4098(3) 0.0640(5) 0.0251(13) Uani 1 1 d .
H4A H 0.1142 0.4501 0.0824 0.030 Uiso 1 1 calc R
C5 C 0.1892(5) 0.3556(3) 0.1365(5) 0.0208(12) Uani 1 1 d .
C6 C 0.1544(5) 0.3604(3) 0.2457(5) 0.0233(13) Uani 1 1 d .
C7 C 0.0819(5) 0.4132(4) 0.2878(5) 0.0265(13) Uani 1 1 d .
H7A H 0.0493 0.4505 0.2461 0.032 Uiso 1 1 calc R
C8 C 0.0582(5) 0.4098(4) 0.3939(5) 0.0255(13) Uani 1 1 d .
H8A H 0.0081 0.4439 0.4231 0.031 Uiso 1 1 calc R
C9 C 0.1099(5) 0.3551(3) 0.4549(5) 0.0244(13) Uani 1 1 d .
H9A H 0.0960 0.3529 0.5257 0.029 Uiso 1 1 calc R
C10 C 0.1826(5) 0.3036(3) 0.4100(5) 0.0229(12) Uani 1 1 d .
C11 C 0.2439(5) 0.2424(3) 0.4656(5) 0.0213(12) Uani 1 1 d .
C12 C 0.2425(6) 0.2337(4) 0.5703(5) 0.0285(14) Uani 1 1 d .
H12A H 0.2026 0.2677 0.6114 0.034 Uiso 1 1 calc R
C13 C 0.3013(5) 0.1733(4) 0.6160(5) 0.0303(14) Uani 1 1 d .
H13A H 0.3000 0.1662 0.6875 0.036 Uiso 1 1 calc R
C14 C 0.3608(5) 0.1249(4) 0.5538(5) 0.0256(13) Uani 1 1 d .
H14A H 0.3992 0.0837 0.5825 0.031 Uiso 1 1 calc R
C15 C 0.3633(5) 0.1380(3) 0.4479(4) 0.0213(12) Uani 1 1 d .
C16 C 0.0124(6) 0.1926(4) 0.2170(7) 0.0413(18) Uani 1 1 d .
H16A H -0.0443 0.1554 0.2037 0.062 Uiso 1 1 calc R
H16B H 0.0094 0.2323 0.1652 0.062 Uiso 1 1 calc R
H16C H 0.0015 0.2150 0.2843 0.062 Uiso 1 1 calc R
C17 C 0.1286(6) 0.0680(4) 0.3048(6) 0.0363(16) Uani 1 1 d .
H17A H 0.0654 0.0379 0.2855 0.054 Uiso 1 1 calc R
H17B H 0.1180 0.0889 0.3730 0.054 Uiso 1 1 calc R
H17C H 0.1929 0.0358 0.3046 0.054 Uiso 1 1 calc R
C18 C 0.1447(6) 0.0981(4) 0.0886(5) 0.0340(15) Uani 1 1 d .
H18A H 0.0804 0.0661 0.0834 0.051 Uiso 1 1 calc R
H18B H 0.2095 0.0669 0.0817 0.051 Uiso 1 1 calc R
H18C H 0.1432 0.1360 0.0343 0.051 Uiso 1 1 calc R
C19 C 0.5017(5) 0.3586(3) 0.1588(5) 0.0245(12) Uani 1 1 d .
H19A H 0.5644 0.3893 0.1774 0.037 Uiso 1 1 calc R
H19B H 0.4444 0.3914 0.1325 0.037 Uiso 1 1 calc R
H19C H 0.5223 0.3221 0.1063 0.037 Uiso 1 1 calc R
C20 C 0.5729(5) 0.2583(4) 0.3243(5) 0.0262(13) Uani 1 1 d .
H20A H 0.6318 0.2946 0.3333 0.039 Uiso 1 1 calc R
H20B H 0.5955 0.2187 0.2769 0.039 Uiso 1 1 calc R
H20C H 0.5550 0.2355 0.3900 0.039 Uiso 1 1 calc R
C21 C 0.4305(5) 0.3849(4) 0.3657(5) 0.0278(13) Uani 1 1 d .
H21A H 0.4968 0.4145 0.3729 0.042 Uiso 1 1 calc R
H21B H 0.4110 0.3633 0.4317 0.042 Uiso 1 1 calc R
H21C H 0.3720 0.4177 0.3417 0.042 Uiso 1 1 calc R
F1 F 0.8198(3) 0.5065(2) 0.4214(3) 0.0297(8) Uani 1 1 d .
F2 F 0.6397(3) 0.5349(2) 0.3958(3) 0.0345(9) Uani 1 1 d .
F3 F 0.6624(3) 0.5176(2) 0.2230(3) 0.0300(8) Uani 1 1 d .
F4 F 0.8428(3) 0.4894(2) 0.2484(3) 0.0285(8) Uani 1 1 d .
F5 F 0.7718(3) 0.6015(2) 0.3088(3) 0.0290(8) Uani 1 1 d .
F6 F 0.7105(3) 0.4224(2) 0.3346(3) 0.0291(8) Uani 1 1 d .

loop_
_atom_site_aniso_label
_atom_site_aniso_U_11
_atom_site_aniso_U_22
_atom_site_aniso_U_33
_atom_site_aniso_U_23
_atom_site_aniso_U_13
_atom_site_aniso_U_12
Ru1 0.0180(3) 0.0163(3) 0.0186(3) 0.00016(15) -0.00017(18) -0.00035(15)
P1 0.0206(7) 0.0159(7) 0.0238(7) -0.0015(6) -0.0008(6) -0.0041(5)
P2 0.0168(7) 0.0175(7) 0.0237(7) 0.0005(6) -0.0009(6) -0.0030(5)
P3 0.0228(8) 0.0188(7) 0.0220(7) -0.0007(6) -0.0009(6) -0.0007(6)
Cl1 0.0261(7) 0.0213(7) 0.0239(7) -0.0004(5) 0.0025(5) 0.0049(5)
O1 0.036(3) 0.026(2) 0.024(2) 0.0014(17) 0.0045(19) 0.0085(18)
O2 0.033(2) 0.022(2) 0.024(2) 0.0049(17) 0.0019(18) 0.0026(18)
N1 0.018(2) 0.021(2) 0.016(2) -0.0040(19) 0.0010(18) -0.0008(19)
N2 0.024(2) 0.019(2) 0.017(2) -0.0010(19) -0.0002(19) -0.0075(19)
N3 0.024(2) 0.015(2) 0.019(2) 0.0037(19) 0.0016(19) -0.0010(19)
C1 0.023(3) 0.026(3) 0.022(3) 0.004(2) -0.001(2) -0.001(2)
C2 0.027(3) 0.027(3) 0.027(3) 0.002(3) -0.004(3) -0.003(3)
C3 0.032(3) 0.023(3) 0.026(3) 0.007(2) -0.004(3) 0.003(2)
C4 0.024(3) 0.020(3) 0.031(3) 0.002(2) -0.003(2) 0.002(2)
C5 0.020(3) 0.018(3) 0.024(3) -0.003(2) 0.001(2) 0.001(2)
C6 0.018(3) 0.023(3) 0.028(3) -0.001(2) -0.003(2) -0.008(2)
C7 0.021(3) 0.025(3) 0.033(3) -0.004(3) 0.000(3) 0.006(2)
C8 0.022(3) 0.024(3) 0.030(3) -0.010(3) -0.002(2) -0.001(2)
C9 0.025(3) 0.025(3) 0.023(3) -0.008(2) 0.006(2) -0.004(2)
C10 0.018(3) 0.021(3) 0.029(3) -0.005(2) 0.002(2) 0.000(2)
C11 0.021(3) 0.022(3) 0.020(3) 0.006(2) 0.002(2) -0.002(2)
C12 0.031(3) 0.029(3) 0.026(3) -0.002(3) 0.001(3) -0.004(3)
C13 0.031(3) 0.042(4) 0.018(3) 0.004(3) -0.003(3) -0.007(3)
C14 0.021(3) 0.027(3) 0.029(3) 0.005(3) 0.001(2) -0.004(2)
C15 0.021(3) 0.024(3) 0.020(3) 0.003(2) -0.003(2) -0.001(2)
C16 0.033(4) 0.028(4) 0.062(5) -0.008(3) -0.003(3) -0.001(3)
C17 0.040(4) 0.032(4) 0.037(4) 0.009(3) -0.008(3) -0.011(3)
C18 0.035(4) 0.040(4) 0.026(3) -0.002(3) 0.001(3) -0.004(3)
C19 0.026(3) 0.021(3) 0.027(3) 0.002(2) 0.002(2) -0.002(2)
C20 0.028(3) 0.022(3) 0.029(3) 0.002(3) 0.000(3) 0.002(2)
C21 0.025(3) 0.023(3) 0.035(3) -0.003(3) -0.001(3) -0.002(2)
F1 0.035(2) 0.0294(19) 0.0247(18) 0.0037(15) -0.0098(15) -0.0032(15)
F2 0.035(2) 0.040(2) 0.0287(19) 0.0014(16) 0.0079(16) 0.0075(17)
F3 0.031(2) 0.031(2) 0.0281(19) 0.0031(15) -0.0081(15) -0.0038(15)
F4 0.0275(19) 0.031(2) 0.0268(18) 0.0015(15) 0.0070(14) 0.0043(15)
F5 0.037(2) 0.0211(18) 0.0293(19) 0.0026(15) -0.0020(15) -0.0058(15)
F6 0.038(2) 0.0217(18) 0.0274(18) 0.0009(14) -0.0013(16) -0.0017(15)

loop_
_atom_type_symbol
_atom_type_description
_atom_type_scat_dispersion_real
_atom_type_scat_dispersion_imag
_atom_type_scat_source
C C 0.0181 0.0091 'International Tables Vol C Tables 4.2.6.8 and 6.1.1.4'
H H 0.0000 0.0000 'International Tables Vol C Tables 4.2.6.8 and 6.1.1.4'
N N 0.0311 0.0180 'International Tables Vol C Tables 4.2.6.8 and 6.1.1.4'
O O 0.0492 0.0322 'International Tables Vol C Tables 4.2.6.8 and 6.1.1.4'
F F 0.0727 0.0534 'International Tables Vol C Tables 4.2.6.8 and 6.1.1.4'
P P 0.2955 0.4335 'International Tables Vol C Tables 4.2.6.8 and 6.1.1.4'
Cl Cl 0.3639 0.7018 'International Tables Vol C Tables 4.2.6.8 and 6.1.1.4'
Ru Ru 0.0552 3.2960 'International Tables Vol C Tables 4.2.6.8 and 6.1.1.4'

loop_
_geom_angle_atom_site_label_1
_geom_angle_atom_site_label_2
_geom_angle_atom_site_label_3
_geom_angle
N2 Ru1 N3 79.25(19)
N2 Ru1 N1 79.64(19)
N3 Ru1 N1 158.76(19)
N2 Ru1 P2 90.87(14)
N3 Ru1 P2 88.65(13)
N1 Ru1 P2 89.31(13)
N2 Ru1 P1 91.08(14)
N3 Ru1 P1 91.95(13)
N1 Ru1 P1 90.80(13)
P2 Ru1 P1 178.04(6)
N2 Ru1 Cl1 179.22(14)
N3 Ru1 Cl1 100.38(14)
N1 Ru1 Cl1 100.75(13)
P2 Ru1 Cl1 89.82(5)
P1 Ru1 Cl1 88.24(5)
C18 P1 C17 103.9(3)
C18 P1 C16 102.9(4)
C17 P1 C16 101.9(4)
C18 P1 Ru1 115.8(2)
C17 P1 Ru1 115.8(2)
C16 P1 Ru1 114.7(2)
C19 P2 C20 105.0(3)
C19 P2 C21 102.8(3)
C20 P2 C21 102.9(3)
C19 P2 Ru1 115.3(2)
C20 P2 Ru1 114.9(2)
C21 P2 Ru1 114.4(2)
F1 P3 F3 179.6(2)
F1 P3 F5 90.64(19)
F3 P3 F5 89.63(19)
F1 P3 F2 90.4(2)
F3 P3 F2 89.9(2)
F5 P3 F2 90.4(2)
F1 P3 F6 90.04(19)
F3 P3 F6 89.69(19)
F5 P3 F6 179.1(2)
F2 P3 F6 90.1(2)
F1 P3 F4 90.0(2)
F3 P3 F4 89.7(2)
F5 P3 F4 89.6(2)
F2 P3 F4 179.6(2)
F6 P3 F4 89.8(2)
C1 N1 C5 118.1(5)
C1 N1 Ru1 129.9(4)
C5 N1 Ru1 111.8(4)
C10 N2 C6 120.9(5)
C10 N2 Ru1 119.8(4)
C6 N2 Ru1 119.3(4)
C15 N3 C11 117.7(5)
C15 N3 Ru1 129.8(4)
C11 N3 Ru1 112.5(4)
O1 C1 N1 119.7(5)
O1 C1 C2 118.4(6)
N1 C1 C2 121.9(6)
C3 C2 C1 120.4(6)
C2 C3 C4 117.8(6)
C5 C4 C3 120.5(6)
C4 C5 N1 121.3(6)
C4 C5 C6 122.7(6)
N1 C5 C6 116.0(5)
N2 C6 C7 120.1(6)
N2 C6 C5 113.2(5)
C7 C6 C5 126.7(6)
C6 C7 C8 119.3(6)
C9 C8 C7 119.3(6)
C8 C9 C10 119.7(6)
N2 C10 C9 120.5(6)
N2 C10 C11 113.9(5)
C9 C10 C11 125.6(6)
C12 C11 N3 121.9(5)
C12 C11 C10 123.5(6)
N3 C11 C10 114.6(5)
C11 C12 C13 119.6(6)
C14 C13 C12 119.0(6)
C13 C14 C15 119.3(6)
O2 C15 N3 119.3(5)
O2 C15 C14 118.2(5)
N3 C15 C14 122.4(6)

loop_
_geom_bond_atom_site_label_1
_geom_bond_atom_site_label_2
_geom_bond_distance
Ru1 N2 1.955(5)
Ru1 N3 2.118(5)
Ru1 N1 2.121(5)
Ru1 P2 2.3588(14)
Ru1 P1 2.3643(14)
Ru1 Cl1 2.4881(14)
P1 C18 1.803(7)
P1 C17 1.807(7)
P1 C16 1.821(7)
P2 C19 1.813(6)
P2 C20 1.821(6)
P2 C21 1.823(7)
P3 F1 1.592(3)
P3 F3 1.602(4)
P3 F5 1.603(4)
P3 F2 1.604(4)
P3 F6 1.611(4)
P3 F4 1.613(4)
O1 C1 1.324(8)
O2 C15 1.332(8)
N1 C1 1.343(8)
N1 C5 1.374(7)
N2 C10 1.346(8)
N2 C6 1.365(8)
N3 C15 1.347(7)
N3 C11 1.380(8)
C1 C2 1.393(9)
C2 C3 1.364(9)
C3 C4 1.395(9)
C4 C5 1.370(8)
C5 C6 1.473(9)
C6 C7 1.383(9)
C7 C8 1.399(9)
C8 C9 1.382(9)
C9 C10 1.384(9)
C10 C11 1.482(8)
C11 C12 1.359(9)
C12 C13 1.397(9)
C13 C14 1.369(10)
C14 C15 1.385(8)
